data_4109919
loop_
_publ_author_name
'Takashi Kawashima'
'Toshiro Takao'
'Hiroharu Suzuki'

_publ_section_title
;
 Dehydrogenative Coupling of 4-Substituted Pyridines Catalyzed by
 Diruthenium Complexes
;
_journal_name_full 'Journal of the American Chemical Society'
_journal_page_first 11006
_journal_page_last 11007
_journal_paper_doi 10.1021/ja074224u
_journal_volume 129
_journal_year 2007
_chemical_formula_sum 'C32 H45 N2 P Ru2'
_chemical_formula_weight 690.81
_chemical_name_systematic
; 
 ? 
;
_space_group_IT_number 2
_symmetry_cell_setting triclinic
_symmetry_space_group_name_Hall '-P 1'
_symmetry_space_group_name_H-M 'P -1'
_atom_sites_solution_hydrogens geom
_atom_sites_solution_primary direct
_atom_sites_solution_secondary difmap
_audit_creation_method SHELXL-97
_cell_angle_alpha 96.3139(15)
_cell_angle_beta 94.4097(18)
_cell_angle_gamma 103.3716(19)
_cell_formula_units_Z 2
_cell_length_a 9.0276(6)
_cell_length_b 9.6462(5)
_cell_length_c 18.1425(9)
_cell_measurement_reflns_used 13843
_cell_measurement_temperature 173(2)
_cell_measurement_theta_max 27.47
_cell_measurement_theta_min 2.99
_cell_volume 1519.16(15)
_computing_cell_refinement 'PROCESS-AUTO (T.Higashi, 1998)'
_computing_data_collection 'PROCESS-AUTO (T.Higashi, 1998)'
_computing_data_reduction 'PROCESS-AUTO (T.Higashi, 1998)'
_computing_molecular_graphics 'ORTEX (P.McArdle, 1995)'
_computing_publication_material 'SHELXL-97 (Sheldrick, 1997)'
_computing_structure_refinement 'SHELXL-97 (Sheldrick, 1997)'
_computing_structure_solution 'SHELXS-97 (Sheldrick, 1990)'
_diffrn_ambient_temperature 173(2)
_diffrn_detector_area_resol_mean 100
_diffrn_measured_fraction_theta_full 0.981
_diffrn_measured_fraction_theta_max 0.981
_diffrn_measurement_device_type 'Rigaku R-AXIS RAPID Imaging Plate'
_diffrn_measurement_method 'oscillation photograph'
_diffrn_radiation_monochromator graphite
_diffrn_radiation_source 'Rigaku Rotating Anode ultraX18'
_diffrn_radiation_type MoK\a
_diffrn_radiation_wavelength 0.71069
_diffrn_reflns_av_R_equivalents 0.0364
_diffrn_reflns_av_sigmaI/netI 0.0512
_diffrn_reflns_limit_h_max 11
_diffrn_reflns_limit_h_min -11
_diffrn_reflns_limit_k_max 12
_diffrn_reflns_limit_k_min -12
_diffrn_reflns_limit_l_max 23
_diffrn_reflns_limit_l_min -23
_diffrn_reflns_number 13843
_diffrn_reflns_theta_full 27.47
_diffrn_reflns_theta_max 27.47
_diffrn_reflns_theta_min 2.99
_exptl_absorpt_coefficient_mu 1.070
_exptl_absorpt_correction_T_max 1.0000
_exptl_absorpt_correction_T_min 0.7158
_exptl_absorpt_correction_type empirical
_exptl_absorpt_process_details 'ABSCOR (T.Higashi, 2001)'
_exptl_crystal_colour red
_exptl_crystal_density_diffrn 1.510
_exptl_crystal_description platelet
_exptl_crystal_F_000 708
_exptl_crystal_size_max 0.120
_exptl_crystal_size_mid 0.050
_exptl_crystal_size_min 0.020
_refine_diff_density_max 0.877
_refine_diff_density_min -0.676
_refine_diff_density_rms 0.093
_refine_ls_extinction_method none
_refine_ls_goodness_of_fit_ref 1.033
_refine_ls_hydrogen_treatment mixed
_refine_ls_matrix_type full
_refine_ls_number_parameters 366
_refine_ls_number_reflns 6824
_refine_ls_number_restraints 0
_refine_ls_restrained_S_all 1.033
_refine_ls_R_factor_all 0.0478
_refine_ls_R_factor_gt 0.0347
_refine_ls_shift/su_max 0.001
_refine_ls_shift/su_mean 0.000
_refine_ls_structure_factor_coef Fsqd
_refine_ls_weighting_details 'calc w=1/[\s^2^(Fo^2^)+(0.0341P)^2^+0.4542P] where P=(Fo^2^+2Fc^2^)/3'
_refine_ls_weighting_scheme calc
_refine_ls_wR_factor_gt 0.0743
_refine_ls_wR_factor_ref 0.0800
_reflns_number_gt 5488
_reflns_number_total 6854
_reflns_threshold_expression >2sigma(I)
_cod_data_source_file ja074224usi20070610_095731_2.cif
_cod_data_source_block 5
_cod_database_code 4109919

loop_
_symmetry_equiv_pos_as_xyz
'x, y, z'
'-x, -y, -z'

loop_
_atom_site_label
_atom_site_type_symbol
_atom_site_fract_x
_atom_site_fract_y
_atom_site_fract_z
_atom_site_U_iso_or_equiv
_atom_site_adp_type
_atom_site_occupancy
_atom_site_symmetry_multiplicity
_atom_site_calc_flag
_atom_site_refinement_flags
Ru1 Ru 0.50143(3) 0.51828(2) 0.227631(11) 0.02224(7) Uani 1 1 d .
Ru2 Ru 0.70737(3) 0.75055(3) 0.329845(11) 0.02388(7) Uani 1 1 d .
P1 P 0.70122(9) 0.69682(9) 0.20321(4) 0.02689(17) Uani 1 1 d .
N1 N 0.4713(3) 0.9021(3) 0.24516(14) 0.0327(6) Uani 1 1 d .
N2 N 0.2018(3) 0.7161(3) 0.09088(14) 0.0365(6) Uani 1 1 d .
C1 C 0.3770(3) 0.7937(3) 0.20330(16) 0.0292(6) Uani 1 1 d .
C2 C 0.3325(3) 0.6501(3) 0.22323(17) 0.0287(6) Uani 1 1 d .
H2A H 0.245(4) 0.588(4) 0.1936(16) 0.028(8) Uiso 1 1 d .
C3 C 0.3713(3) 0.6298(4) 0.29848(17) 0.0287(6) Uani 1 1 d .
H3A H 0.308(4) 0.563(4) 0.3212(18) 0.034(9) Uiso 1 1 d .
C4 C 0.4739(4) 0.7489(4) 0.34705(17) 0.0306(7) Uani 1 1 d .
H4A H 0.468(4) 0.758(4) 0.4027(19) 0.038(9) Uiso 1 1 d .
C5 C 0.5332(4) 0.8759(4) 0.31450(17) 0.0320(7) Uani 1 1 d .
H5A H 0.569(4) 0.957(4) 0.3444(17) 0.028(8) Uiso 1 1 d .
C6 C 0.3059(4) 0.8249(3) 0.13159(17) 0.0323(7) Uani 1 1 d .
C7 C 0.3454(5) 0.9597(4) 0.1083(2) 0.0493(10) Uani 1 1 d .
H7 H 0.4214 1.0347 0.1373 0.059 Uiso 1 1 calc R
C8 C 0.2734(5) 0.9839(4) 0.0429(2) 0.0557(11) Uani 1 1 d .
H8 H 0.2987 1.0759 0.0265 0.067 Uiso 1 1 calc R
C9 C 0.1643(4) 0.8734(4) 0.00152(19) 0.0458(9) Uani 1 1 d .
H9 H 0.1131 0.8869 -0.0439 0.055 Uiso 1 1 calc R
C10 C 0.1319(4) 0.7429(4) 0.02810(18) 0.0402(8) Uani 1 1 d .
H10 H 0.0551 0.6670 0.0002 0.048 Uiso 1 1 calc R
C11 C 0.7025(4) 0.8275(4) 0.13683(18) 0.0446(9) Uani 1 1 d .
H11A H 0.6210 0.8773 0.1453 0.067 Uiso 1 1 calc R
H11B H 0.6854 0.7773 0.0858 0.067 Uiso 1 1 calc R
H11C H 0.8017 0.8977 0.1440 0.067 Uiso 1 1 calc R
C12 C 0.8627(4) 0.6309(4) 0.17143(19) 0.0427(8) Uani 1 1 d .
H12A H 0.8816 0.5568 0.2012 0.064 Uiso 1 1 calc R
H12B H 0.9542 0.7108 0.1772 0.064 Uiso 1 1 calc R
H12C H 0.8390 0.5899 0.1188 0.064 Uiso 1 1 calc R
C13 C 0.5038(4) 0.3410(3) 0.13656(16) 0.0315(7) Uani 1 1 d .
C14 C 0.3506(4) 0.3443(3) 0.14495(17) 0.0318(7) Uani 1 1 d .
C15 C 0.3192(4) 0.3132(3) 0.21852(19) 0.0359(7) Uani 1 1 d .
C16 C 0.4543(4) 0.2952(3) 0.25599(17) 0.0340(7) Uani 1 1 d .
C17 C 0.5716(4) 0.3127(3) 0.20525(17) 0.0335(7) Uani 1 1 d .
C18 C 0.5746(5) 0.3484(4) 0.06462(19) 0.0503(10) Uani 1 1 d .
H18A H 0.6860 0.3830 0.0751 0.075 Uiso 1 1 calc R
H18B H 0.5345 0.4145 0.0359 0.075 Uiso 1 1 calc R
H18C H 0.5496 0.2525 0.0357 0.075 Uiso 1 1 calc R
C19 C 0.2337(5) 0.3596(4) 0.0847(2) 0.0522(10) Uani 1 1 d .
H19A H 0.1647 0.4140 0.1064 0.078 Uiso 1 1 calc R
H19B H 0.1744 0.2641 0.0620 0.078 Uiso 1 1 calc R
H19C H 0.2857 0.4108 0.0466 0.078 Uiso 1 1 calc R
C20 C 0.1644(5) 0.2934(5) 0.2465(3) 0.0627(12) Uani 1 1 d .
H20A H 0.1163 0.3689 0.2318 0.094 Uiso 1 1 calc R
H20B H 0.1757 0.2993 0.3010 0.094 Uiso 1 1 calc R
H20C H 0.1000 0.1991 0.2249 0.094 Uiso 1 1 calc R
C21 C 0.4708(6) 0.2485(4) 0.33195(19) 0.0578(12) Uani 1 1 d .
H21A H 0.5787 0.2772 0.3524 0.087 Uiso 1 1 calc R
H21B H 0.4344 0.1438 0.3279 0.087 Uiso 1 1 calc R
H21C H 0.4100 0.2941 0.3651 0.087 Uiso 1 1 calc R
C22 C 0.7210(5) 0.2725(4) 0.2175(2) 0.0542(10) Uani 1 1 d .
H22A H 0.7707 0.3149 0.2674 0.081 Uiso 1 1 calc R
H22B H 0.7873 0.3085 0.1800 0.081 Uiso 1 1 calc R
H22C H 0.7029 0.1676 0.2131 0.081 Uiso 1 1 calc R
C23 C 0.9136(4) 0.7019(4) 0.38747(16) 0.0320(7) Uani 1 1 d .
C24 C 0.8051(4) 0.7161(4) 0.44094(16) 0.0323(7) Uani 1 1 d .
C25 C 0.7869(4) 0.8593(4) 0.44612(15) 0.0332(7) Uani 1 1 d .
C26 C 0.8828(4) 0.9343(4) 0.39538(16) 0.0332(7) Uani 1 1 d .
C27 C 0.9608(4) 0.8368(4) 0.36078(17) 0.0352(7) Uani 1 1 d .
C28 C 0.9799(5) 0.5752(4) 0.3730(2) 0.0491(9) Uani 1 1 d .
H28A H 0.9020 0.4872 0.3764 0.074 Uiso 1 1 calc R
H28B H 1.0673 0.5837 0.4102 0.074 Uiso 1 1 calc R
H28C H 1.0141 0.5713 0.3231 0.074 Uiso 1 1 calc R
C29 C 0.7342(5) 0.6038(4) 0.48730(19) 0.0464(9) Uani 1 1 d .
H29A H 0.7269 0.5080 0.4606 0.070 Uiso 1 1 calc R
H29B H 0.6316 0.6141 0.4967 0.070 Uiso 1 1 calc R
H29C H 0.7979 0.6159 0.5349 0.070 Uiso 1 1 calc R
C30 C 0.6972(4) 0.9283(4) 0.49845(18) 0.0439(9) Uani 1 1 d .
H30A H 0.6336 0.9788 0.4707 0.066 Uiso 1 1 calc R
H30B H 0.7677 0.9970 0.5367 0.066 Uiso 1 1 calc R
H30C H 0.6316 0.8543 0.5224 0.066 Uiso 1 1 calc R
C31 C 0.9086(5) 1.0908(4) 0.3883(2) 0.0479(9) Uani 1 1 d .
H31A H 0.8169 1.1235 0.3997 0.072 Uiso 1 1 calc R
H31B H 0.9297 1.1063 0.3373 0.072 Uiso 1 1 calc R
H31C H 0.9960 1.1451 0.4234 0.072 Uiso 1 1 calc R
C32 C 1.0867(4) 0.8765(5) 0.3114(2) 0.0507(10) Uani 1 1 d .
H32A H 1.0577 0.9382 0.2762 0.076 Uiso 1 1 calc R
H32B H 1.1028 0.7890 0.2837 0.076 Uiso 1 1 calc R
H32C H 1.1815 0.9281 0.3422 0.076 Uiso 1 1 calc R
H1 H 0.632(4) 0.571(4) 0.3061(18) 0.042(10) Uiso 1 1 d .

loop_
_atom_site_aniso_label
_atom_site_aniso_U_11
_atom_site_aniso_U_22
_atom_site_aniso_U_33
_atom_site_aniso_U_23
_atom_site_aniso_U_13
_atom_site_aniso_U_12
Ru1 0.01964(12) 0.02254(13) 0.02425(12) 0.00351(9) 0.00073(8) 0.00483(9)
Ru2 0.02094(13) 0.02712(14) 0.02259(12) 0.00203(9) -0.00138(8) 0.00558(10)
P1 0.0236(4) 0.0308(4) 0.0234(3) 0.0031(3) 0.0020(3) 0.0012(3)
N1 0.0321(15) 0.0284(14) 0.0377(14) 0.0020(11) -0.0069(11) 0.0117(12)
N2 0.0254(15) 0.0452(17) 0.0361(14) 0.0089(12) -0.0040(11) 0.0036(12)
C1 0.0259(16) 0.0301(17) 0.0332(15) 0.0009(13) -0.0014(12) 0.0131(13)
C2 0.0195(15) 0.0294(17) 0.0358(15) 0.0005(13) -0.0030(12) 0.0065(13)
C3 0.0194(15) 0.0333(17) 0.0355(16) 0.0047(13) 0.0072(12) 0.0091(13)
C4 0.0276(16) 0.0383(18) 0.0299(15) 0.0023(13) 0.0031(12) 0.0169(14)
C5 0.0335(18) 0.0285(17) 0.0333(15) -0.0055(13) -0.0047(13) 0.0131(14)
C6 0.0290(17) 0.0313(17) 0.0367(16) 0.0029(13) -0.0058(13) 0.0110(14)
C7 0.065(3) 0.0293(19) 0.049(2) 0.0025(16) -0.0197(18) 0.0110(18)
C8 0.075(3) 0.040(2) 0.052(2) 0.0122(18) -0.016(2) 0.017(2)
C9 0.049(2) 0.052(2) 0.0383(18) 0.0107(17) -0.0078(16) 0.0180(19)
C10 0.0286(17) 0.050(2) 0.0391(17) 0.0092(16) -0.0059(13) 0.0041(16)
C11 0.048(2) 0.047(2) 0.0331(17) 0.0125(15) 0.0012(15) -0.0035(17)
C12 0.0295(18) 0.054(2) 0.0427(18) -0.0021(16) 0.0114(14) 0.0077(16)
C13 0.0350(18) 0.0256(16) 0.0306(15) -0.0004(12) 0.0003(12) 0.0033(13)
C14 0.0311(17) 0.0229(15) 0.0372(16) 0.0009(12) -0.0057(13) 0.0024(13)
C15 0.0314(18) 0.0199(16) 0.053(2) 0.0045(14) 0.0077(14) -0.0013(13)
C16 0.050(2) 0.0193(15) 0.0308(15) 0.0031(12) 0.0016(14) 0.0064(14)
C17 0.0341(18) 0.0260(17) 0.0378(16) -0.0040(13) -0.0027(13) 0.0078(14)
C18 0.061(3) 0.047(2) 0.0364(18) -0.0071(16) 0.0132(16) 0.0032(19)
C19 0.049(2) 0.038(2) 0.060(2) -0.0048(17) -0.0253(18) 0.0066(18)
C20 0.044(2) 0.040(2) 0.099(3) 0.002(2) 0.029(2) -0.0049(19)
C21 0.099(4) 0.041(2) 0.0365(19) 0.0128(17) 0.009(2) 0.019(2)
C22 0.051(2) 0.041(2) 0.071(2) -0.0088(19) -0.0115(19) 0.0255(19)
C23 0.0225(15) 0.0404(19) 0.0314(15) -0.0008(13) -0.0063(11) 0.0096(14)
C24 0.0295(17) 0.0409(19) 0.0248(14) 0.0053(13) -0.0077(12) 0.0080(14)
C25 0.0299(17) 0.0413(19) 0.0248(14) -0.0018(13) -0.0080(12) 0.0080(14)
C26 0.0301(17) 0.0331(18) 0.0307(15) 0.0013(13) -0.0071(12) 0.0009(14)
C27 0.0234(16) 0.045(2) 0.0321(15) 0.0008(14) -0.0038(12) 0.0030(14)
C28 0.044(2) 0.054(2) 0.052(2) 0.0007(18) -0.0093(16) 0.0249(19)
C29 0.057(2) 0.050(2) 0.0324(17) 0.0139(16) -0.0012(15) 0.0103(19)
C30 0.044(2) 0.055(2) 0.0324(16) -0.0073(16) -0.0019(14) 0.0190(18)
C31 0.049(2) 0.034(2) 0.052(2) 0.0027(16) -0.0097(17) 0.0000(17)
C32 0.0256(18) 0.072(3) 0.0427(19) -0.0028(18) 0.0013(14) -0.0055(18)

loop_
_atom_type_symbol
_atom_type_description
_atom_type_scat_dispersion_real
_atom_type_scat_dispersion_imag
_atom_type_scat_source
C C 0.0033 0.0016 'International Tables Vol C Tables 4.2.6.8 and 6.1.1.4'
H H 0.0000 0.0000 'International Tables Vol C Tables 4.2.6.8 and 6.1.1.4'
N N 0.0061 0.0033 'International Tables Vol C Tables 4.2.6.8 and 6.1.1.4'
P P 0.1023 0.0942 'International Tables Vol C Tables 4.2.6.8 and 6.1.1.4'
Ru Ru -1.2594 0.8363 'International Tables Vol C Tables 4.2.6.8 and 6.1.1.4'

loop_
_geom_angle_atom_site_label_1
_geom_angle_atom_site_label_2
_geom_angle_atom_site_label_3
_geom_angle
C3 Ru1 C2 38.16(11)
C3 Ru1 C16 105.68(12)
C2 Ru1 C16 124.88(13)
C3 Ru1 C17 143.33(12)
C2 Ru1 C17 152.58(12)
C16 Ru1 C17 38.05(12)
C3 Ru1 C14 112.27(12)
C2 Ru1 C14 91.38(12)
C16 Ru1 C14 62.12(11)
C17 Ru1 C14 62.11(12)
C3 Ru1 C15 91.04(13)
C2 Ru1 C15 92.68(12)
C16 Ru1 C15 36.73(12)
C17 Ru1 C15 62.33(12)
C14 Ru1 C15 37.38(12)
C3 Ru1 C13 148.84(12)
C2 Ru1 C13 122.52(11)
C16 Ru1 C13 62.39(11)
C17 Ru1 C13 37.22(11)
C14 Ru1 C13 36.67(12)
C15 Ru1 C13 61.83(12)
C3 Ru1 P1 104.26(9)
C2 Ru1 P1 94.67(8)
C16 Ru1 P1 140.31(10)
C17 Ru1 P1 106.62(9)
C14 Ru1 P1 126.83(8)
C15 Ru1 P1 162.86(9)
C13 Ru1 P1 101.28(8)
C3 Ru1 Ru2 69.66(8)
C2 Ru1 Ru2 89.12(8)
C16 Ru1 Ru2 119.67(8)
C17 Ru1 Ru2 117.71(8)
C14 Ru1 Ru2 177.20(8)
C15 Ru1 Ru2 145.35(9)
C13 Ru1 Ru2 141.48(8)
P1 Ru1 Ru2 50.375(19)
C4 Ru2 C5 38.19(12)
C4 Ru2 C24 102.81(12)
C5 Ru2 C24 123.68(12)
C4 Ru2 C23 139.77(11)
C5 Ru2 C23 154.53(12)
C24 Ru2 C23 37.89(11)
C4 Ru2 C25 90.78(12)
C5 Ru2 C25 92.84(12)
C24 Ru2 C25 37.16(12)
C23 Ru2 C25 62.52(12)
C4 Ru2 C26 114.95(12)
C5 Ru2 C26 94.67(12)
C24 Ru2 C26 62.67(12)
C23 Ru2 C26 62.24(12)
C25 Ru2 C26 37.80(12)
C4 Ru2 C27 151.14(12)
C5 Ru2 C27 127.29(13)
C24 Ru2 C27 62.39(12)
C23 Ru2 C27 36.99(12)
C25 Ru2 C27 62.19(12)
C26 Ru2 C27 36.89(12)
C4 Ru2 P1 104.11(8)
C5 Ru2 P1 90.70(8)
C24 Ru2 P1 145.56(9)
C23 Ru2 P1 110.23(8)
C25 Ru2 P1 159.79(9)
C26 Ru2 P1 122.07(8)
C27 Ru2 P1 100.21(8)
C4 Ru2 Ru1 70.54(9)
C5 Ru2 Ru1 86.90(9)
C24 Ru2 Ru1 122.27(9)
C23 Ru2 Ru1 117.44(9)
C25 Ru2 Ru1 149.60(9)
C26 Ru2 Ru1 172.46(8)
C27 Ru2 Ru1 138.19(9)
P1 Ru2 Ru1 50.47(2)
C12 P1 C11 96.54(18)
C12 P1 Ru2 115.47(12)
C11 P1 Ru2 124.40(13)
C12 P1 Ru1 113.65(13)
C11 P1 Ru1 129.00(12)
Ru2 P1 Ru1 79.16(2)
C1 N1 C5 117.2(3)
C10 N2 C6 117.8(3)
N1 C1 C2 124.6(3)
N1 C1 C6 116.6(3)
C2 C1 C6 118.8(3)
C3 C2 C1 117.9(3)
C3 C2 Ru1 69.65(17)
C1 C2 Ru1 119.6(2)
C2 C3 C4 118.0(3)
C2 C3 Ru1 72.19(17)
C4 C3 Ru1 110.1(2)
C5 C4 C3 116.9(3)
C5 C4 Ru2 73.23(19)
C3 C4 Ru2 109.6(2)
N1 C5 C4 122.8(3)
N1 C5 Ru2 125.1(2)
C4 C5 Ru2 68.58(17)
N2 C6 C7 121.5(3)
N2 C6 C1 116.7(3)
C7 C6 C1 121.8(3)
C8 C7 C6 119.5(3)
C9 C8 C7 119.3(3)
C10 C9 C8 117.8(3)
N2 C10 C9 124.1(3)
C14 C13 C17 108.3(3)
C14 C13 C18 124.8(3)
C17 C13 C18 126.5(3)
C14 C13 Ru1 71.16(18)
C17 C13 Ru1 70.42(17)
C18 C13 Ru1 129.7(2)
C13 C14 C15 108.4(3)
C13 C14 C19 126.2(3)
C15 C14 C19 125.1(3)
C13 C14 Ru1 72.17(18)
C15 C14 Ru1 71.57(17)
C19 C14 Ru1 127.6(2)
C16 C15 C14 108.0(3)
C16 C15 C20 127.3(3)
C14 C15 C20 124.5(3)
C16 C15 Ru1 70.81(18)
C14 C15 Ru1 71.05(17)
C20 C15 Ru1 127.2(3)
C15 C16 C17 108.1(3)
C15 C16 C21 126.3(3)
C17 C16 C21 125.2(3)
C15 C16 Ru1 72.46(17)
C17 C16 Ru1 71.05(17)
C21 C16 Ru1 127.6(2)
C13 C17 C16 107.2(3)
C13 C17 C22 126.5(3)
C16 C17 C22 124.7(3)
C13 C17 Ru1 72.35(18)
C16 C17 Ru1 70.89(18)
C22 C17 Ru1 133.1(2)
C27 C23 C24 107.7(3)
C27 C23 C28 126.7(3)
C24 C23 C28 124.9(3)
C27 C23 Ru2 72.10(17)
C24 C23 Ru2 70.79(16)
C28 C23 Ru2 129.7(2)
C25 C24 C23 107.8(3)
C25 C24 C29 125.9(3)
C23 C24 C29 126.2(3)
C25 C24 Ru2 71.74(16)
C23 C24 Ru2 71.32(16)
C29 C24 Ru2 126.2(2)
C24 C25 C26 108.0(3)
C24 C25 C30 127.5(3)
C26 C25 C30 124.4(3)
C24 C25 Ru2 71.10(16)
C26 C25 Ru2 71.23(16)
C30 C25 Ru2 127.3(2)
C27 C26 C25 107.7(3)
C27 C26 C31 126.5(3)
C25 C26 C31 125.5(3)
C27 C26 Ru2 71.97(18)
C25 C26 Ru2 70.98(17)
C31 C26 Ru2 128.1(2)
C26 C27 C23 108.8(3)
C26 C27 C32 124.9(3)
C23 C27 C32 125.9(3)
C26 C27 Ru2 71.14(18)
C23 C27 Ru2 70.91(18)
C32 C27 Ru2 129.6(2)

loop_
_geom_bond_atom_site_label_1
_geom_bond_atom_site_label_2
_geom_bond_distance
Ru1 C3 2.169(3)
Ru1 C2 2.202(3)
Ru1 C16 2.221(3)
Ru1 C17 2.223(3)
Ru1 C14 2.235(3)
Ru1 C15 2.242(3)
Ru1 C13 2.248(3)
Ru1 P1 2.2955(8)
Ru1 Ru2 2.9231(3)
Ru2 C4 2.151(3)
Ru2 C5 2.213(3)
Ru2 C24 2.227(3)
Ru2 C23 2.234(3)
Ru2 C25 2.236(3)
Ru2 C26 2.239(3)
Ru2 C27 2.250(3)
Ru2 P1 2.2924(7)
P1 C12 1.827(3)
P1 C11 1.836(3)
N1 C1 1.307(4)
N1 C5 1.409(4)
N2 C10 1.339(4)
N2 C6 1.341(4)
C1 C2 1.444(4)
C1 C6 1.497(4)
C2 C3 1.429(4)
C3 C4 1.454(5)
C4 C5 1.429(5)
C6 C7 1.388(5)
C7 C8 1.379(5)
C8 C9 1.376(5)
C9 C10 1.374(5)
C13 C14 1.410(5)
C13 C17 1.427(4)
C13 C18 1.498(4)
C14 C15 1.435(5)
C14 C19 1.503(4)
C15 C16 1.406(5)
C15 C20 1.501(5)
C16 C17 1.449(5)
C16 C21 1.503(4)
C17 C22 1.495(5)
C23 C27 1.423(5)
C23 C24 1.449(4)
C23 C28 1.487(5)
C24 C25 1.422(5)
C24 C29 1.501(5)
C25 C26 1.449(5)
C25 C30 1.492(5)
C26 C27 1.420(5)
C26 C31 1.495(5)
C27 C32 1.507(5)

loop_
_geom_torsion_atom_site_label_1
_geom_torsion_atom_site_label_2
_geom_torsion_atom_site_label_3
_geom_torsion_atom_site_label_4
_geom_torsion
C3 Ru1 Ru2 C4 -1.58(12)
C2 Ru1 Ru2 C4 32.01(12)
C16 Ru1 Ru2 C4 -98.49(14)
C17 Ru1 Ru2 C4 -142.07(13)
C14 Ru1 Ru2 C4 132.3(17)
C15 Ru1 Ru2 C4 -61.43(18)
C13 Ru1 Ru2 C4 179.59(15)
P1 Ru1 Ru2 C4 128.82(9)
C3 Ru1 Ru2 C5 -36.93(12)
C2 Ru1 Ru2 C5 -3.33(11)
C16 Ru1 Ru2 C5 -133.84(14)
C17 Ru1 Ru2 C5 -177.42(13)
C14 Ru1 Ru2 C5 96.9(17)
C15 Ru1 Ru2 C5 -96.78(18)
C13 Ru1 Ru2 C5 144.25(15)
P1 Ru1 Ru2 C5 93.47(9)
C3 Ru1 Ru2 C24 91.58(14)
C2 Ru1 Ru2 C24 125.17(13)
C16 Ru1 Ru2 C24 -5.34(15)
C17 Ru1 Ru2 C24 -48.91(14)
C14 Ru1 Ru2 C24 -134.6(17)
C15 Ru1 Ru2 C24 31.72(19)
C13 Ru1 Ru2 C24 -87.25(16)
P1 Ru1 Ru2 C24 -138.03(11)
C3 Ru1 Ru2 C23 135.21(13)
C2 Ru1 Ru2 C23 168.80(12)
C16 Ru1 Ru2 C23 38.29(14)
C17 Ru1 Ru2 C23 -5.28(14)
C14 Ru1 Ru2 C23 -90.9(17)
C15 Ru1 Ru2 C23 75.36(18)
C13 Ru1 Ru2 C23 -43.62(16)
P1 Ru1 Ru2 C23 -94.40(10)
C3 Ru1 Ru2 C25 53.40(19)
C2 Ru1 Ru2 C25 86.99(19)
C16 Ru1 Ru2 C25 -43.5(2)
C17 Ru1 Ru2 C25 -87.09(19)
C14 Ru1 Ru2 C25 -172.7(17)
C15 Ru1 Ru2 C25 -6.5(2)
C13 Ru1 Ru2 C25 -125.4(2)
P1 Ru1 Ru2 C25 -176.20(17)
C3 Ru1 Ru2 C26 -139.2(7)
C2 Ru1 Ru2 C26 -105.6(6)
C16 Ru1 Ru2 C26 123.9(7)
C17 Ru1 Ru2 C26 80.3(7)
C14 Ru1 Ru2 C26 -5.4(18)
C15 Ru1 Ru2 C26 160.9(7)
C13 Ru1 Ru2 C26 42.0(7)
P1 Ru1 Ru2 C26 -8.8(6)
C3 Ru1 Ru2 C27 174.90(15)
C2 Ru1 Ru2 C27 -151.50(15)
C16 Ru1 Ru2 C27 77.99(16)
C17 Ru1 Ru2 C27 34.41(16)
C14 Ru1 Ru2 C27 -51.2(17)
C15 Ru1 Ru2 C27 115.0(2)
C13 Ru1 Ru2 C27 -3.92(18)
P1 Ru1 Ru2 C27 -54.70(13)
C3 Ru1 Ru2 P1 -130.39(9)
C2 Ru1 Ru2 P1 -96.80(8)
C16 Ru1 Ru2 P1 132.69(11)
C17 Ru1 Ru2 P1 89.11(10)
C14 Ru1 Ru2 P1 3.5(17)
C15 Ru1 Ru2 P1 169.75(16)
C13 Ru1 Ru2 P1 50.78(13)
C4 Ru2 P1 C12 -160.42(17)
C5 Ru2 P1 C12 163.42(17)
C24 Ru2 P1 C12 -20.0(2)
C23 Ru2 P1 C12 -1.75(17)
C25 Ru2 P1 C12 63.3(3)
C26 Ru2 P1 C12 67.46(18)
C27 Ru2 P1 C12 35.26(17)
Ru1 Ru2 P1 C12 -111.18(14)
C4 Ru2 P1 C11 80.96(18)
C5 Ru2 P1 C11 44.80(18)
C24 Ru2 P1 C11 -138.6(2)
C23 Ru2 P1 C11 -120.38(18)
C25 Ru2 P1 C11 -55.4(3)
C26 Ru2 P1 C11 -51.16(19)
C27 Ru2 P1 C11 -83.37(18)
Ru1 Ru2 P1 C11 130.20(16)
C4 Ru2 P1 Ru1 -49.24(9)
C5 Ru2 P1 Ru1 -85.40(9)
C24 Ru2 P1 Ru1 91.19(15)
C23 Ru2 P1 Ru1 109.42(9)
C25 Ru2 P1 Ru1 174.4(3)
C26 Ru2 P1 Ru1 178.64(10)
C27 Ru2 P1 Ru1 146.43(9)
C3 Ru1 P1 C12 160.67(15)
C2 Ru1 P1 C12 -161.82(15)
C16 Ru1 P1 C12 22.71(18)
C17 Ru1 P1 C12 0.70(15)
C14 Ru1 P1 C12 -66.58(16)
C15 Ru1 P1 C12 -46.7(3)
C13 Ru1 P1 C12 -37.32(15)
Ru2 Ru1 P1 C12 113.21(13)
C3 Ru1 P1 C11 -78.34(19)
C2 Ru1 P1 C11 -40.83(19)
C16 Ru1 P1 C11 143.7(2)
C17 Ru1 P1 C11 121.68(19)
C14 Ru1 P1 C11 54.4(2)
C15 Ru1 P1 C11 74.3(4)
C13 Ru1 P1 C11 83.66(19)
Ru2 Ru1 P1 C11 -125.81(17)
C3 Ru1 P1 Ru2 47.46(8)
C2 Ru1 P1 Ru2 84.97(8)
C16 Ru1 P1 Ru2 -90.50(13)
C17 Ru1 P1 Ru2 -112.51(8)
C14 Ru1 P1 Ru2 -179.79(10)
C15 Ru1 P1 Ru2 -159.9(3)
C13 Ru1 P1 Ru2 -150.53(8)
C5 N1 C1 C2 0.0(5)
C5 N1 C1 C6 177.0(3)
N1 C1 C2 C3 11.8(5)
C6 C1 C2 C3 -165.1(3)
N1 C1 C2 Ru1 -69.5(4)
C6 C1 C2 Ru1 113.6(3)
C16 Ru1 C2 C3 69.3(2)
C17 Ru1 C2 C3 111.5(3)
C14 Ru1 C2 C3 125.66(19)
C15 Ru1 C2 C3 88.27(19)
C13 Ru1 C2 C3 146.22(18)
P1 Ru1 C2 C3 -107.22(17)
Ru2 Ru1 C2 C3 -57.10(17)
C3 Ru1 C2 C1 111.3(3)
C16 Ru1 C2 C1 -179.4(2)
C17 Ru1 C2 C1 -137.2(3)
C14 Ru1 C2 C1 -123.0(2)
C15 Ru1 C2 C1 -160.4(2)
C13 Ru1 C2 C1 -102.4(2)
P1 Ru1 C2 C1 4.1(2)
Ru2 Ru1 C2 C1 54.2(2)
C1 C2 C3 C4 -9.8(4)
Ru1 C2 C3 C4 103.8(3)
C1 C2 C3 Ru1 -113.6(3)
C16 Ru1 C3 C2 -127.17(19)
C17 Ru1 C3 C2 -134.1(2)
C14 Ru1 C3 C2 -61.4(2)
C15 Ru1 C3 C2 -93.01(19)
C13 Ru1 C3 C2 -65.0(3)
P1 Ru1 C3 C2 79.20(18)
Ru2 Ru1 C3 C2 116.44(18)
C2 Ru1 C3 C4 -114.1(3)
C16 Ru1 C3 C4 118.7(2)
C17 Ru1 C3 C4 111.8(2)
C14 Ru1 C3 C4 -175.5(2)
C15 Ru1 C3 C4 152.9(2)
C13 Ru1 C3 C4 -179.1(2)
P1 Ru1 C3 C4 -34.9(2)
Ru2 Ru1 C3 C4 2.34(18)
C2 C3 C4 C5 -2.5(4)
Ru1 C3 C4 C5 77.5(3)
C2 C3 C4 Ru2 -83.1(3)
Ru1 C3 C4 Ru2 -3.2(2)
C24 Ru2 C4 C5 129.09(18)
C23 Ru2 C4 C5 139.3(2)
C25 Ru2 C4 C5 93.60(19)
C26 Ru2 C4 C5 63.5(2)
C27 Ru2 C4 C5 74.0(3)
P1 Ru2 C4 C5 -72.60(18)
Ru1 Ru2 C4 C5 -110.89(17)
C5 Ru2 C4 C3 113.2(3)
C24 Ru2 C4 C3 -117.7(2)
C23 Ru2 C4 C3 -107.5(2)
C25 Ru2 C4 C3 -153.2(2)
C26 Ru2 C4 C3 176.7(2)
C27 Ru2 C4 C3 -172.8(2)
P1 Ru2 C4 C3 40.6(2)
Ru1 Ru2 C4 C3 2.34(18)
C1 N1 C5 C4 -13.8(5)
C1 N1 C5 Ru2 71.7(4)
C3 C4 C5 N1 14.9(4)
Ru2 C4 C5 N1 118.8(3)
C3 C4 C5 Ru2 -103.9(3)
C4 Ru2 C5 N1 -115.9(4)
C24 Ru2 C5 N1 178.7(2)
C23 Ru2 C5 N1 142.4(3)
C25 Ru2 C5 N1 156.5(3)
C26 Ru2 C5 N1 118.6(3)
C27 Ru2 C5 N1 99.8(3)
P1 Ru2 C5 N1 -3.6(3)
Ru1 Ru2 C5 N1 -54.0(3)
C24 Ru2 C5 C4 -65.4(2)
C23 Ru2 C5 C4 -101.7(3)
C25 Ru2 C5 C4 -87.65(19)
C26 Ru2 C5 C4 -125.49(18)
C27 Ru2 C5 C4 -144.32(18)
P1 Ru2 C5 C4 112.25(17)
Ru1 Ru2 C5 C4 61.91(17)
C10 N2 C6 C7 -2.6(5)
C10 N2 C6 C1 177.2(3)
N1 C1 C6 N2 -175.8(3)
C2 C1 C6 N2 1.3(4)
N1 C1 C6 C7 4.0(5)
C2 C1 C6 C7 -178.8(3)
N2 C6 C7 C8 1.7(6)
C1 C6 C7 C8 -178.2(4)
C6 C7 C8 C9 -0.5(7)
C7 C8 C9 C10 0.2(6)
C6 N2 C10 C9 2.5(5)
C8 C9 C10 N2 -1.3(6)
C3 Ru1 C13 C14 5.6(3)
C2 Ru1 C13 C14 -36.0(2)
C16 Ru1 C13 C14 79.6(2)
C17 Ru1 C13 C14 118.3(3)
C15 Ru1 C13 C14 37.81(18)
P1 Ru1 C13 C14 -139.07(16)
Ru2 Ru1 C13 C14 -176.55(13)
C3 Ru1 C13 C17 -112.7(3)
C2 Ru1 C13 C17 -154.28(19)
C16 Ru1 C13 C17 -38.69(19)
C14 Ru1 C13 C17 -118.3(3)
C15 Ru1 C13 C17 -80.4(2)
P1 Ru1 C13 C17 102.68(18)
Ru2 Ru1 C13 C17 65.2(2)
C3 Ru1 C13 C18 125.6(3)
C2 Ru1 C13 C18 84.0(3)
C16 Ru1 C13 C18 -160.4(4)
C17 Ru1 C13 C18 -121.7(4)
C14 Ru1 C13 C18 120.0(4)
C15 Ru1 C13 C18 157.8(4)
P1 Ru1 C13 C18 -19.1(3)
Ru2 Ru1 C13 C18 -56.5(4)
C17 C13 C14 C15 -1.9(4)
C18 C13 C14 C15 171.4(3)
Ru1 C13 C14 C15 -62.8(2)
C17 C13 C14 C19 -175.0(3)
C18 C13 C14 C19 -1.8(5)
Ru1 C13 C14 C19 124.0(3)
C17 C13 C14 Ru1 60.9(2)
C18 C13 C14 Ru1 -125.8(3)
C3 Ru1 C14 C13 -176.89(17)
C2 Ru1 C14 C13 150.26(18)
C16 Ru1 C14 C13 -80.4(2)
C17 Ru1 C14 C13 -37.07(17)
C15 Ru1 C14 C13 -117.1(3)
P1 Ru1 C14 C13 53.4(2)
Ru2 Ru1 C14 C13 50.1(18)
C3 Ru1 C14 C15 -59.8(2)
C2 Ru1 C14 C15 -92.6(2)
C16 Ru1 C14 C15 36.76(19)
C17 Ru1 C14 C15 80.0(2)
C13 Ru1 C14 C15 117.1(3)
P1 Ru1 C14 C15 170.51(16)
Ru2 Ru1 C14 C15 167.2(16)
C3 Ru1 C14 C19 60.8(3)
C2 Ru1 C14 C19 27.9(3)
C16 Ru1 C14 C19 157.3(4)
C17 Ru1 C14 C19 -159.4(4)
C15 Ru1 C14 C19 120.6(4)
C13 Ru1 C14 C19 -122.3(4)
P1 Ru1 C14 C19 -68.9(3)
Ru2 Ru1 C14 C19 -72.3(18)
C13 C14 C15 C16 1.7(4)
C19 C14 C15 C16 175.0(3)
Ru1 C14 C15 C16 -61.5(2)
C13 C14 C15 C20 -174.1(3)
C19 C14 C15 C20 -0.9(5)
Ru1 C14 C15 C20 122.7(3)
C13 C14 C15 Ru1 63.2(2)
C19 C14 C15 Ru1 -123.5(3)
C3 Ru1 C15 C16 -115.3(2)
C2 Ru1 C15 C16 -153.5(2)
C17 Ru1 C15 C16 38.37(19)
C14 Ru1 C15 C16 117.8(3)
C13 Ru1 C15 C16 80.7(2)
P1 Ru1 C15 C16 91.2(3)
Ru2 Ru1 C15 C16 -61.1(3)
C3 Ru1 C15 C14 126.9(2)
C2 Ru1 C15 C14 88.8(2)
C16 Ru1 C15 C14 -117.8(3)
C17 Ru1 C15 C14 -79.4(2)
C13 Ru1 C15 C14 -37.08(18)
P1 Ru1 C15 C14 -26.6(4)
Ru2 Ru1 C15 C14 -178.91(14)
C3 Ru1 C15 C20 7.5(4)
C2 Ru1 C15 C20 -30.7(4)
C16 Ru1 C15 C20 122.8(4)
C17 Ru1 C15 C20 161.2(4)
C14 Ru1 C15 C20 -119.4(4)
C13 Ru1 C15 C20 -156.5(4)
P1 Ru1 C15 C20 -146.0(3)
Ru2 Ru1 C15 C20 61.7(4)
C14 C15 C16 C17 -0.9(4)
C20 C15 C16 C17 174.8(3)
Ru1 C15 C16 C17 -62.5(2)
C14 C15 C16 C21 -174.2(3)
C20 C15 C16 C21 1.5(6)
Ru1 C15 C16 C21 124.1(3)
C14 C15 C16 Ru1 61.6(2)
C20 C15 C16 Ru1 -122.7(4)
C3 Ru1 C16 C15 69.8(2)
C2 Ru1 C16 C15 33.0(2)
C17 Ru1 C16 C15 -116.9(3)
C14 Ru1 C16 C15 -37.4(2)
C13 Ru1 C16 C15 -79.1(2)
P1 Ru1 C16 C15 -152.53(17)
Ru2 Ru1 C16 C15 145.04(17)
C3 Ru1 C16 C17 -173.26(18)
C2 Ru1 C16 C17 149.86(18)
C14 Ru1 C16 C17 79.47(19)
C15 Ru1 C16 C17 116.9(3)
C13 Ru1 C16 C17 37.84(17)
P1 Ru1 C16 C17 -35.6(2)
Ru2 Ru1 C16 C17 -98.07(17)
C3 Ru1 C16 C21 -52.9(4)
C2 Ru1 C16 C21 -89.8(4)
C17 Ru1 C16 C21 120.3(4)
C14 Ru1 C16 C21 -160.2(4)
C15 Ru1 C16 C21 -122.8(4)
C13 Ru1 C16 C21 158.2(4)
P1 Ru1 C16 C21 84.7(4)
Ru2 Ru1 C16 C21 22.3(4)
C14 C13 C17 C16 1.3(4)
C18 C13 C17 C16 -171.8(3)
Ru1 C13 C17 C16 62.7(2)
C14 C13 C17 C22 167.5(3)
C18 C13 C17 C22 -5.6(5)
Ru1 C13 C17 C22 -131.1(4)
C14 C13 C17 Ru1 -61.4(2)
C18 C13 C17 Ru1 125.5(3)
C15 C16 C17 C13 -0.3(4)
C21 C16 C17 C13 173.2(3)
Ru1 C16 C17 C13 -63.7(2)
C15 C16 C17 C22 -166.7(3)
C21 C16 C17 C22 6.7(5)
Ru1 C16 C17 C22 129.8(3)
C15 C16 C17 Ru1 63.4(2)
C21 C16 C17 Ru1 -123.1(3)
C3 Ru1 C17 C13 126.9(2)
C2 Ru1 C17 C13 52.6(3)
C16 Ru1 C17 C13 116.0(3)
C14 Ru1 C17 C13 36.52(18)
C15 Ru1 C17 C13 79.0(2)
P1 Ru1 C17 C13 -86.83(18)
Ru2 Ru1 C17 C13 -140.32(16)
C3 Ru1 C17 C16 10.9(3)
C2 Ru1 C17 C16 -63.4(3)
C14 Ru1 C17 C16 -79.50(19)
C15 Ru1 C17 C16 -37.03(18)
C13 Ru1 C17 C16 -116.0(3)
P1 Ru1 C17 C16 157.15(16)
Ru2 Ru1 C17 C16 103.66(17)
C3 Ru1 C17 C22 -109.2(4)
C2 Ru1 C17 C22 176.5(3)
C16 Ru1 C17 C22 -120.1(4)
C14 Ru1 C17 C22 160.4(4)
C15 Ru1 C17 C22 -157.1(4)
C13 Ru1 C17 C22 123.9(4)
P1 Ru1 C17 C22 37.1(4)
Ru2 Ru1 C17 C22 -16.4(4)
C4 Ru2 C23 C27 -133.2(2)
C5 Ru2 C23 C27 -63.6(3)
C24 Ru2 C23 C27 -116.8(3)
C25 Ru2 C23 C27 -79.4(2)
C26 Ru2 C23 C27 -36.54(19)
P1 Ru2 C23 C27 79.91(19)
Ru1 Ru2 C23 C27 134.95(17)
C4 Ru2 C23 C24 -16.4(3)
C5 Ru2 C23 C24 53.3(4)
C25 Ru2 C23 C24 37.41(19)
C26 Ru2 C23 C24 80.3(2)
C27 Ru2 C23 C24 116.8(3)
P1 Ru2 C23 C24 -163.25(17)
Ru1 Ru2 C23 C24 -108.21(18)
C4 Ru2 C23 C28 103.5(3)
C5 Ru2 C23 C28 173.2(3)
C24 Ru2 C23 C28 119.9(4)
C25 Ru2 C23 C28 157.3(4)
C26 Ru2 C23 C28 -159.8(4)
C27 Ru2 C23 C28 -123.3(4)
P1 Ru2 C23 C28 -43.3(3)
Ru1 Ru2 C23 C28 11.7(3)
C27 C23 C24 C25 0.2(3)
C28 C23 C24 C25 171.6(3)
Ru2 C23 C24 C25 -62.87(19)
C27 C23 C24 C29 -175.2(3)
C28 C23 C24 C29 -3.8(5)
Ru2 C23 C24 C29 121.7(3)
C27 C23 C24 Ru2 63.1(2)
C28 C23 C24 Ru2 -125.5(3)
C4 Ru2 C24 C25 -73.9(2)
C5 Ru2 C24 C25 -38.7(2)
C23 Ru2 C24 C25 116.8(3)
C26 Ru2 C24 C25 37.76(19)
C27 Ru2 C24 C25 79.5(2)
P1 Ru2 C24 C25 145.40(17)
Ru1 Ru2 C24 C25 -148.81(16)
C4 Ru2 C24 C23 169.25(19)
C5 Ru2 C24 C23 -155.53(19)
C25 Ru2 C24 C23 -116.8(3)
C26 Ru2 C24 C23 -79.1(2)
C27 Ru2 C24 C23 -37.29(19)
P1 Ru2 C24 C23 28.6(3)
Ru1 Ru2 C24 C23 94.35(18)
C4 Ru2 C24 C29 47.6(3)
C5 Ru2 C24 C29 82.8(3)
C23 Ru2 C24 C29 -121.6(4)
C25 Ru2 C24 C29 121.5(4)
C26 Ru2 C24 C29 159.3(3)
C27 Ru2 C24 C29 -158.9(3)
P1 Ru2 C24 C29 -93.1(3)
Ru1 Ru2 C24 C29 -27.3(3)
C23 C24 C25 C26 0.5(3)
C29 C24 C25 C26 176.0(3)
Ru2 C24 C25 C26 -62.1(2)
C23 C24 C25 C30 -174.4(3)
C29 C24 C25 C30 1.0(5)
Ru2 C24 C25 C30 123.0(3)
C23 C24 C25 Ru2 62.59(19)
C29 C24 C25 Ru2 -122.0(3)
C4 Ru2 C25 C24 110.4(2)
C5 Ru2 C25 C24 148.6(2)
C23 Ru2 C25 C24 -38.15(19)
C26 Ru2 C25 C24 -117.4(3)
C27 Ru2 C25 C24 -80.1(2)
P1 Ru2 C25 C24 -111.6(3)
Ru1 Ru2 C25 C24 59.9(3)
C4 Ru2 C25 C26 -132.1(2)
C5 Ru2 C25 C26 -94.0(2)
C24 Ru2 C25 C26 117.4(3)
C23 Ru2 C25 C26 79.3(2)
C27 Ru2 C25 C26 37.31(19)
P1 Ru2 C25 C26 5.8(4)
Ru1 Ru2 C25 C26 177.32(15)
C4 Ru2 C25 C30 -12.8(3)
C5 Ru2 C25 C30 25.4(3)
C24 Ru2 C25 C30 -123.2(4)
C23 Ru2 C25 C30 -161.4(4)
C26 Ru2 C25 C30 119.4(4)
C27 Ru2 C25 C30 156.7(4)
P1 Ru2 C25 C30 125.2(3)
Ru1 Ru2 C25 C30 -63.3(4)
C24 C25 C26 C27 -1.1(3)
C30 C25 C26 C27 174.1(3)
Ru2 C25 C26 C27 -63.0(2)
C24 C25 C26 C31 -174.3(3)
C30 C25 C26 C31 0.9(5)
Ru2 C25 C26 C31 123.8(3)
C24 C25 C26 Ru2 62.0(2)
C30 C25 C26 Ru2 -122.9(3)
C4 Ru2 C26 C27 171.60(18)
C5 Ru2 C26 C27 -154.67(19)
C24 Ru2 C26 C27 79.6(2)
C23 Ru2 C26 C27 36.64(18)
C25 Ru2 C26 C27 116.7(3)
P1 Ru2 C26 C27 -60.9(2)
Ru1 Ru2 C26 C27 -52.9(7)
C4 Ru2 C26 C25 54.9(2)
C5 Ru2 C26 C25 88.6(2)
C24 Ru2 C26 C25 -37.13(18)
C23 Ru2 C26 C25 -80.1(2)
C27 Ru2 C26 C25 -116.7(3)
P1 Ru2 C26 C25 -177.63(15)
Ru1 Ru2 C26 C25 -169.6(5)
C4 Ru2 C26 C31 -65.8(3)
C5 Ru2 C26 C31 -32.1(3)
C24 Ru2 C26 C31 -157.8(4)
C23 Ru2 C26 C31 159.2(4)
C25 Ru2 C26 C31 -120.7(4)
C27 Ru2 C26 C31 122.6(4)
P1 Ru2 C26 C31 61.7(3)
Ru1 Ru2 C26 C31 69.7(8)
C25 C26 C27 C23 1.2(3)
C31 C26 C27 C23 174.3(3)
Ru2 C26 C27 C23 -61.2(2)
C25 C26 C27 C32 -171.9(3)
C31 C26 C27 C32 1.2(5)
Ru2 C26 C27 C32 125.7(3)
C25 C26 C27 Ru2 62.4(2)
C31 C26 C27 Ru2 -124.5(3)
C24 C23 C27 C26 -0.9(3)
C28 C23 C27 C26 -172.1(3)
Ru2 C23 C27 C26 61.3(2)
C24 C23 C27 C32 172.2(3)
C28 C23 C27 C32 1.0(5)
Ru2 C23 C27 C32 -125.6(3)
C24 C23 C27 Ru2 -62.2(2)
C28 C23 C27 Ru2 126.6(3)
C4 Ru2 C27 C26 -15.9(3)
C5 Ru2 C27 C26 32.4(2)
C24 Ru2 C27 C26 -80.4(2)
C23 Ru2 C27 C26 -118.6(3)
C25 Ru2 C27 C26 -38.23(18)
P1 Ru2 C27 C26 131.20(17)
Ru1 Ru2 C27 C26 170.97(13)
C4 Ru2 C27 C23 102.7(3)
C5 Ru2 C27 C23 151.05(18)
C24 Ru2 C27 C23 38.20(18)
C25 Ru2 C27 C23 80.4(2)
C26 Ru2 C27 C23 118.6(3)
P1 Ru2 C27 C23 -110.17(17)
Ru1 Ru2 C27 C23 -70.4(2)
C4 Ru2 C27 C32 -136.0(3)
C5 Ru2 C27 C32 -87.7(4)
C24 Ru2 C27 C32 159.5(4)
C23 Ru2 C27 C32 121.2(4)
C25 Ru2 C27 C32 -158.4(4)
C26 Ru2 C27 C32 -120.1(4)
P1 Ru2 C27 C32 11.1(4)
Ru1 Ru2 C27 C32 50.8(4)
